data_1562976
loop_
_publ_author_name
'Unruh, Daniel K.'
'Quicksall, Andrew'
'Pressprich, Laura'
'Stoffer, Megan'
'Qiu, Jie'
'Nuzhdin, Kirill'
'Wu, Weiqiang'
'Vyushkova, Mariya'
'Burns, Peter C.'

_publ_section_title
;
 Synthesis, characterization, and crystal structures of uranyl compounds
 containing mixed chromium oxidation states
;
_journal_name_full 'Journal of Solid State Chemistry'
_journal_page_first 162
_journal_page_last 166
_journal_paper_doi 10.1016/j.jssc.2012.03.006
_journal_volume 191
_journal_year 2012
_chemical_formula_sum 'Cr5 N5 O40 U4'
_chemical_formula_weight 1922.17
_space_group_IT_number 2
_space_group_name_Hall '-P 1'
_space_group_name_H-M_alt 'P -1'
_symmetry_cell_setting triclinic
_symmetry_space_group_name_H-M 'P -1'
_atom_sites_solution_hydrogens none
_atom_sites_solution_primary direct
_atom_sites_solution_secondary difmap
_audit_creation_method SHELXL-97
_cell_angle_alpha 89.694(3)
_cell_angle_beta 79.544(3)
_cell_angle_gamma 77.587(3)
_cell_formula_units_Z 2
_cell_length_a 9.681(2)
_cell_length_b 14.985(3)
_cell_length_c 15.326(3)
_cell_measurement_reflns_used 1324
_cell_measurement_temperature 296(2)
_cell_measurement_theta_max 19.99
_cell_measurement_theta_min 2.19
_cell_volume 2134.0(7)
_computing_cell_refinement 'Bruker SAINT'
_computing_data_collection 'Bruker APEX2'
_computing_data_reduction 'Bruker SAINT'
_computing_molecular_graphics 'CrystalMaker v8.2.3'
_computing_structure_refinement 'SHELXL-97 (Sheldrick, 2008)'
_computing_structure_solution 'SHELXS-97 (Sheldrick, 2008)'
_diffrn_ambient_temperature 296(2)
_diffrn_measured_fraction_theta_full 0.994
_diffrn_measured_fraction_theta_max 0.994
_diffrn_measurement_device_type 'CCD area detector'
_diffrn_measurement_method 'phi and omega scans'
_diffrn_radiation_monochromator graphite
_diffrn_radiation_source 'fine-focus sealed tube'
_diffrn_radiation_type MoK\a
_diffrn_radiation_wavelength 0.71073
_diffrn_reflns_av_R_equivalents 0.0853
_diffrn_reflns_av_sigmaI/netI 0.0851
_diffrn_reflns_limit_h_max 10
_diffrn_reflns_limit_h_min -10
_diffrn_reflns_limit_k_max 15
_diffrn_reflns_limit_k_min -15
_diffrn_reflns_limit_l_max 15
_diffrn_reflns_limit_l_min -15
_diffrn_reflns_number 16979
_diffrn_reflns_theta_full 21.68
_diffrn_reflns_theta_max 21.68
_diffrn_reflns_theta_min 1.91
_exptl_absorpt_coefficient_mu 16.448
_exptl_absorpt_correction_T_max 0.8528
_exptl_absorpt_correction_T_min 0.5591
_exptl_absorpt_correction_type empirical
_exptl_absorpt_process_details SADABS
_exptl_crystal_colour orange-red
_exptl_crystal_density_diffrn 2.991
_exptl_crystal_density_method 'not measured'
_exptl_crystal_description blocky
_exptl_crystal_F_000 1686
_exptl_crystal_size_max 0.04
_exptl_crystal_size_mid 0.04
_exptl_crystal_size_min 0.01
_refine_diff_density_max 3.069
_refine_diff_density_min -1.153
_refine_diff_density_rms 0.316
_refine_ls_extinction_coef 0.00026(6)
_refine_ls_extinction_expression Fc^*^=kFc[1+0.001xFc^2^\l^3^/sin(2\q)]^-1/4^
_refine_ls_extinction_method SHELXL
_refine_ls_goodness_of_fit_ref 1.041
_refine_ls_hydrogen_treatment none
_refine_ls_matrix_type full
_refine_ls_number_parameters 263
_refine_ls_number_reflns 4994
_refine_ls_number_restraints 0
_refine_ls_restrained_S_all 1.041
_refine_ls_R_factor_all 0.0794
_refine_ls_R_factor_gt 0.0516
_refine_ls_shift/su_max 0.000
_refine_ls_shift/su_mean 0.000
_refine_ls_structure_factor_coef Fsqd
_refine_ls_weighting_details 'calc w=1/[\s^2^(Fo^2^)+(0.0569P)^2^+33.8129P] where P=(Fo^2^+2Fc^2^)/3'
_refine_ls_weighting_scheme calc
_refine_ls_wR_factor_gt 0.1224
_refine_ls_wR_factor_ref 0.1363
_reflns_number_gt 3629
_reflns_number_total 4996
_reflns_threshold_expression >2sigma(I)
_cod_data_source_file JSSC-2012-191-162.cif
_cod_data_source_block NH4
_cod_depositor_comments
;
The following automatic conversions were performed:

data item '_exptl_absorpt_correction_type' value 'EMPIRICAL' was
changed to 'empirical' in accordance with the built-in table derived
from the CIF Core dictionary named 'cif_core.dic' version 2.4.5 last
updated on 2014-11-21.

data item '_symmetry_cell_setting' value 'Triclinic' was changed to
'triclinic' in accordance with the built-in table derived from the
CIF Core dictionary named 'cif_core.dic' version 2.4.5 last updated
on 2014-11-21.

Automatic conversion script
Id: cif_fix_values 8369 2020-08-20 11:38:08Z andrius 
;
_cod_original_cell_volume 2134.0(8)
_cod_original_sg_symbol_H-M P-1
_cod_database_code 1562976

loop_
_symmetry_equiv_pos_as_xyz
'x, y, z'
'-x, -y, -z'

loop_
_atom_site_label
_atom_site_type_symbol
_atom_site_fract_x
_atom_site_fract_y
_atom_site_fract_z
_atom_site_U_iso_or_equiv
_atom_site_adp_type
_atom_site_occupancy
_atom_site_symmetry_multiplicity
_atom_site_calc_flag
_atom_site_refinement_flags
_atom_site_disorder_assembly
_atom_site_disorder_group
U1 U 0.09508(9) 0.42036(6) 0.65395(5) 0.0189(3) Uani 1 1 d . . .
U2 U 0.13312(9) 0.31224(6) 0.92513(5) 0.0196(3) Uani 1 1 d . . .
U3 U 0.10713(9) 0.04690(6) 0.82551(5) 0.0200(3) Uani 1 1 d . . .
U4 U 0.12984(9) 0.14841(6) 0.54840(6) 0.0192(3) Uani 1 1 d . . .
Cr1 Cr 0.2316(4) 0.2178(2) 0.7247(2) 0.0199(9) Uani 1 1 d . . .
Cr2 Cr 0.1353(4) 0.0922(3) 1.0588(2) 0.0246(10) Uani 1 1 d . . .
Cr3 Cr -0.0281(4) 0.4425(2) 1.1398(2) 0.0230(9) Uani 1 1 d . . .
Cr4 Cr -0.1272(4) 0.6329(3) 0.5856(2) 0.0246(10) Uani 1 1 d . . .
Cr5 Cr -0.0434(4) 0.0707(3) 1.3694(2) 0.0266(10) Uani 1 1 d . . .
N1 N 0.4773(19) 0.0854(13) 0.8775(12) 0.027(5) Uiso 1 1 d . . .
N2 N 0.4746(17) 0.2865(11) 0.5102(11) 0.017(4) Uiso 1 1 d . . .
N3 N 0.458(2) 0.4000(13) 0.7761(13) 0.032(5) Uiso 1 1 d . . .
N4 N 0.535(2) 0.0102(16) 0.3778(15) 0.051(6) Uiso 1 1 d . . .
N5 N 0.547(3) 0.2228(18) 0.3196(17) 0.065(7) Uiso 1 1 d . . .
O1 O 0.3242(15) 0.3016(10) 0.9171(9) 0.023(4) Uiso 1 1 d . . .
O2 O 0.3177(16) 0.1154(11) 0.5036(10) 0.030(4) Uiso 1 1 d . . .
O3 O -0.0763(15) 0.4013(10) 0.6461(9) 0.021(4) Uiso 1 1 d . . .
O4 O -0.0565(17) 0.3266(11) 0.9370(11) 0.036(4) Uiso 1 1 d . . .
O5 O 0.2661(15) 0.4491(10) 0.6563(10) 0.026(4) Uiso 1 1 d . . .
O6 O -0.0590(17) 0.1770(11) 0.5871(11) 0.036(4) Uiso 1 1 d . . .
O7 O -0.0617(15) 0.1164(10) 0.8685(9) 0.024(4) Uiso 1 1 d . . .
O8 O 0.2751(15) -0.0279(10) 0.7879(10) 0.025(4) Uiso 1 1 d . . .
O9 O -0.1782(15) 0.5838(10) 0.5033(10) 0.025(4) Uiso 1 1 d . . .
O10 O 0.1624(15) 0.1206(10) 0.6926(9) 0.023(4) Uiso 1 1 d . . .
O11 O 0.1826(15) 0.0281(10) 0.9655(9) 0.024(4) Uiso 1 1 d . . .
O12 O 0.0932(15) 0.0895(10) 1.4101(10) 0.027(4) Uiso 1 1 d . . .
O13 O 0.1957(15) 0.1771(10) 0.8408(9) 0.023(4) Uiso 1 1 d . . .
O14 O 0.3990(15) 0.2021(10) 0.7045(10) 0.028(4) Uiso 1 1 d . . .
O15 O 0.1091(16) 0.3825(10) 1.0699(10) 0.029(4) Uiso 1 1 d . . .
O16 O 0.1433(15) 0.3309(10) 0.7751(9) 0.023(4) Uiso 1 1 d . . .
O17 O 0.1853(15) 0.2678(10) 0.6182(9) 0.021(4) Uiso 1 1 d . . .
O18 O -0.0275(16) 0.0823(11) 1.1100(10) 0.032(4) Uiso 1 1 d . . .
O19 O 0.0248(16) 0.5721(11) 0.6078(10) 0.031(4) Uiso 1 1 d . . .
O20 O 0.0322(16) 0.4883(11) 1.2191(10) 0.031(4) Uiso 1 1 d . . .
O21 O 0.1334(16) 0.1977(11) 1.0337(10) 0.031(4) Uiso 1 1 d . . .
O22 O -0.1390(17) 0.0094(11) 1.4387(11) 0.035(4) Uiso 1 1 d . . .
O23 O 0.0147(16) 0.0097(10) 1.2756(10) 0.028(4) Uiso 1 1 d . . .
O24 O -0.1465(18) 0.1662(12) 1.3571(11) 0.043(5) Uiso 1 1 d . . .
O25 O -0.1198(15) 0.5276(10) 1.0899(10) 0.027(4) Uiso 1 1 d . . .
O26 O 0.2534(16) 0.0556(11) 1.1194(11) 0.034(4) Uiso 1 1 d . . .
O27 O -0.1294(18) 0.3784(12) 1.1821(11) 0.043(5) Uiso 1 1 d . . .
O28 O -0.1070(17) 0.7357(11) 0.5563(11) 0.040(5) Uiso 1 1 d . . .
O29 O -0.2501(18) 0.6392(12) 0.6721(11) 0.044(5) Uiso 1 1 d . . .
O30 O -0.3545(18) 0.1179(12) 1.5584(12) 0.047(5) Uiso 1 1 d . . .
O31 O 0.259(2) 0.6519(13) 0.5761(13) 0.057(6) Uiso 1 1 d . . .
O32 O -0.256(2) 0.2328(15) 1.1173(14) 0.075(7) Uiso 1 1 d . . .
O33 O 0.567(2) 0.1088(14) 1.0387(14) 0.067(6) Uiso 1 1 d . . .
O34 O 0.438(2) 0.5953(15) 0.7341(14) 0.070(6) Uiso 1 1 d . . .
O35 O 0.675(2) 0.3188(16) 0.6367(15) 0.080(7) Uiso 1 1 d . . .
O36 O -0.423(2) 0.5173(15) 0.5649(14) 0.075(7) Uiso 1 1 d . . .
O37 O 0.289(3) -0.1263(18) 1.2551(17) 0.098(8) Uiso 1 1 d . . .
O38 O -0.372(3) 0.4776(17) 1.0514(17) 0.094(8) Uiso 1 1 d . . .
O39 O 0.350(3) 0.119(2) 1.2747(19) 0.122(10) Uiso 1 1 d . . .
O40 O 0.309(3) 0.519(2) 1.165(2) 0.127(10) Uiso 1 1 d . . .

loop_
_atom_site_aniso_label
_atom_site_aniso_U_11
_atom_site_aniso_U_22
_atom_site_aniso_U_33
_atom_site_aniso_U_23
_atom_site_aniso_U_13
_atom_site_aniso_U_12
U1 0.0261(5) 0.0164(5) 0.0152(5) 0.0002(4) -0.0066(4) -0.0041(4)
U2 0.0247(5) 0.0186(5) 0.0152(5) -0.0021(4) -0.0032(4) -0.0046(4)
U3 0.0285(6) 0.0184(5) 0.0137(5) -0.0002(4) -0.0034(4) -0.0073(4)
U4 0.0256(5) 0.0167(5) 0.0162(5) -0.0015(4) -0.0060(4) -0.0046(4)
Cr1 0.027(2) 0.017(2) 0.017(2) -0.0021(17) -0.0071(17) -0.0040(17)
Cr2 0.033(2) 0.028(2) 0.017(2) 0.0023(18) -0.0075(18) -0.0130(19)
Cr3 0.034(2) 0.017(2) 0.018(2) -0.0002(17) -0.0064(17) -0.0048(18)
Cr4 0.032(2) 0.023(2) 0.018(2) 0.0013(18) -0.0081(18) -0.0014(18)
Cr5 0.040(2) 0.024(2) 0.019(2) 0.0010(18) -0.0098(19) -0.0114(19)

loop_
_atom_type_symbol
_atom_type_description
_atom_type_scat_dispersion_real
_atom_type_scat_dispersion_imag
_atom_type_scat_source
O O 0.0106 0.0060 'International Tables Vol C Tables 4.2.6.8 and 6.1.1.4'
N N 0.0061 0.0033 'International Tables Vol C Tables 4.2.6.8 and 6.1.1.4'
Cr Cr 0.3209 0.6236 'International Tables Vol C Tables 4.2.6.8 and 6.1.1.4'
U U -9.6767 9.6646 'International Tables Vol C Tables 4.2.6.8 and 6.1.1.4'

loop_
_geom_angle_atom_site_label_1
_geom_angle_atom_site_label_2
_geom_angle_atom_site_label_3
_geom_angle
_geom_angle_site_symmetry_1
_geom_angle_site_symmetry_3
O3 U1 O5 174.7(7) . .
O3 U1 O17 87.5(6) . .
O5 U1 O17 96.3(6) . .
O3 U1 O16 100.3(6) . .
O5 U1 O16 84.7(6) . .
O17 U1 O16 65.8(5) . .
O3 U1 O20 83.9(6) . 2_567
O5 U1 O20 95.7(6) . 2_567
O17 U1 O20 137.4(5) . 2_567
O16 U1 O20 74.9(5) . 2_567
O3 U1 O19 89.7(6) . .
O5 U1 O19 85.2(6) . .
O17 U1 O19 149.4(5) . .
O16 U1 O19 144.4(5) . .
O20 U1 O19 72.3(5) 2_567 .
O3 U1 O9 94.6(6) . 2_566
O5 U1 O9 82.7(6) . 2_566
O17 U1 O9 76.1(5) . 2_566
O16 U1 O9 138.0(5) . 2_566
O20 U1 O9 146.1(5) 2_567 2_566
O19 U1 O9 73.8(5) . 2_566
O3 U1 Cr1 98.0(5) . .
O5 U1 Cr1 87.1(5) . .
O17 U1 Cr1 33.5(4) . .
O16 U1 Cr1 32.6(4) . .
O20 U1 Cr1 106.9(4) 2_567 .
O19 U1 Cr1 172.2(4) . .
O9 U1 Cr1 106.8(4) 2_566 .
O4 U2 O1 177.3(7) . .
O4 U2 O16 88.3(6) . .
O1 U2 O16 93.4(6) . .
O4 U2 O13 97.1(6) . .
O1 U2 O13 85.5(6) . .
O16 U2 O13 65.5(5) . .
O4 U2 O21 89.3(6) . .
O1 U2 O21 90.7(6) . .
O16 U2 O21 141.4(5) . .
O13 U2 O21 76.6(5) . .
O4 U2 O25 92.3(6) . 2_567
O1 U2 O25 86.1(6) . 2_567
O16 U2 O25 76.9(5) . 2_567
O13 U2 O25 140.8(5) . 2_567
O21 U2 O25 141.7(5) . 2_567
O4 U2 O15 91.5(6) . .
O1 U2 O15 86.0(6) . .
O16 U2 O15 147.8(5) . .
O13 U2 O15 146.1(5) . .
O21 U2 O15 70.8(5) . .
O25 U2 O15 70.9(5) 2_567 .
O4 U2 Cr1 99.5(5) . .
O1 U2 Cr1 83.0(4) . .
O16 U2 Cr1 32.7(4) . .
O13 U2 Cr1 34.0(4) . .
O21 U2 Cr1 110.5(4) . .
O25 U2 Cr1 107.0(4) 2_567 .
O15 U2 Cr1 168.9(4) . .
O7 U3 O8 176.3(7) . .
O7 U3 O13 85.3(6) . .
O8 U3 O13 96.7(6) . .
O7 U3 O10 99.5(6) . .
O8 U3 O10 84.3(6) . .
O13 U3 O10 65.6(5) . .
O7 U3 O23 85.0(6) . 2_557
O8 U3 O23 95.6(6) . 2_557
O13 U3 O23 136.4(5) . 2_557
O10 U3 O23 74.4(5) . 2_557
O7 U3 O18 89.8(6) . 2_557
O8 U3 O18 86.9(6) . 2_557
O13 U3 O18 149.4(5) . 2_557
O10 U3 O18 144.9(5) . 2_557
O23 U3 O18 72.8(5) 2_557 2_557
O7 U3 O11 94.8(6) . .
O8 U3 O11 82.7(6) . .
O13 U3 O11 77.2(5) . .
O10 U3 O11 138.6(5) . .
O23 U3 O11 145.9(5) 2_557 .
O18 U3 O11 73.1(5) 2_557 .
O7 U3 Cr1 93.4(5) . .
O8 U3 Cr1 90.0(5) . .
O13 U3 Cr1 33.3(4) . .
O10 U3 Cr1 32.3(4) . .
O23 U3 Cr1 105.4(4) 2_557 .
O18 U3 Cr1 176.2(4) 2_557 .
O11 U3 Cr1 108.6(4) . .
O6 U4 O2 176.2(7) . .
O6 U4 O17 97.4(6) . .
O2 U4 O17 86.1(6) . .
O6 U4 O10 89.3(6) . .
O2 U4 O10 93.4(6) . .
O17 U4 O10 66.0(5) . .
O6 U4 O22 92.5(7) . 2_557
O2 U4 O22 85.6(6) . 2_557
O17 U4 O22 140.7(5) . 2_557
O10 U4 O22 76.2(5) . 2_557
O6 U4 O28 89.9(7) . 2_566
O2 U4 O28 89.5(6) . 2_566
O17 U4 O28 77.4(5) . 2_566
O10 U4 O28 143.0(5) . 2_566
O22 U4 O28 140.8(6) 2_557 2_566
O6 U4 O12 90.2(6) . 1_554
O2 U4 O12 86.1(6) . 1_554
O17 U4 O12 145.6(5) . 1_554
O10 U4 O12 147.9(5) . 1_554
O22 U4 O12 71.8(5) 2_557 1_554
O28 U4 O12 69.1(5) 2_566 1_554
O6 U4 Cr1 98.4(5) . .
O2 U4 Cr1 85.3(5) . .
O17 U4 Cr1 33.8(4) . .
O10 U4 Cr1 32.7(4) . .
O22 U4 Cr1 107.1(4) 2_557 .
O28 U4 Cr1 111.2(4) 2_566 .
O12 U4 Cr1 171.4(3) 1_554 .
O14 Cr1 O16 113.1(7) . .
O14 Cr1 O10 114.1(7) . .
O16 Cr1 O10 132.8(7) . .
O14 Cr1 O13 102.3(7) . .
O16 Cr1 O13 84.8(6) . .
O10 Cr1 O13 85.9(6) . .
O14 Cr1 O17 101.2(7) . .
O16 Cr1 O17 85.5(6) . .
O10 Cr1 O17 85.1(6) . .
O13 Cr1 O17 156.5(6) . .
O14 Cr1 U2 105.2(6) . .
O16 Cr1 U2 42.8(5) . .
O10 Cr1 U2 121.7(5) . .
O13 Cr1 U2 43.6(4) . .
O17 Cr1 U2 127.9(4) . .
O14 Cr1 U4 107.7(6) . .
O16 Cr1 U4 119.1(5) . .
O10 Cr1 U4 43.0(5) . .
O13 Cr1 U4 127.8(5) . .
O17 Cr1 U4 42.9(4) . .
U2 Cr1 U4 147.05(12) . .
O14 Cr1 U1 108.6(6) . .
O16 Cr1 U1 43.5(5) . .
O10 Cr1 U1 117.3(5) . .
O13 Cr1 U1 126.8(5) . .
O17 Cr1 U1 42.5(4) . .
U2 Cr1 U1 86.34(9) . .
U4 Cr1 U1 81.87(8) . .
O14 Cr1 U3 114.4(6) . .
O16 Cr1 U3 114.2(5) . .
O10 Cr1 U3 43.1(5) . .
O13 Cr1 U3 42.8(4) . .
O17 Cr1 U3 125.1(5) . .
U2 Cr1 U3 82.29(9) . .
U4 Cr1 U3 85.62(9) . .
U1 Cr1 U3 136.99(12) . .
O26 Cr2 O21 110.9(8) . .
O26 Cr2 O11 107.2(8) . .
O21 Cr2 O11 108.5(8) . .
O26 Cr2 O18 110.8(8) . .
O21 Cr2 O18 110.1(8) . .
O11 Cr2 O18 109.4(7) . .
O27 Cr3 O15 109.6(8) . .
O27 Cr3 O20 109.3(9) . .
O15 Cr3 O20 109.2(8) . .
O27 Cr3 O25 110.1(8) . .
O15 Cr3 O25 111.2(8) . .
O20 Cr3 O25 107.3(8) . .
O29 Cr4 O28 110.5(9) . .
O29 Cr4 O19 108.8(9) . .
O28 Cr4 O19 109.9(8) . .
O29 Cr4 O9 108.1(8) . .
O28 Cr4 O9 108.6(8) . .
O19 Cr4 O9 111.0(7) . .
O24 Cr5 O12 108.9(8) . .
O24 Cr5 O23 112.4(8) . .
O12 Cr5 O23 110.0(8) . .
O24 Cr5 O22 108.1(8) . .
O12 Cr5 O22 111.0(8) . .
O23 Cr5 O22 106.4(8) . .
Cr4 O9 U1 130.9(8) . 2_566
Cr1 O10 U4 104.3(7) . .
Cr1 O10 U3 104.5(6) . .
U4 O10 U3 149.2(7) . .
Cr2 O11 U3 132.1(8) . .
Cr5 O12 U4 136.5(8) . 1_556
Cr1 O13 U2 102.5(6) . .
Cr1 O13 U3 104.0(6) . .
U2 O13 U3 138.9(7) . .
Cr3 O15 U2 133.4(8) . .
Cr1 O16 U2 104.5(7) . .
Cr1 O16 U1 103.9(6) . .
U2 O16 U1 151.6(7) . .
Cr1 O17 U1 104.0(6) . .
Cr1 O17 U4 103.3(6) . .
U1 O17 U4 140.0(6) . .
Cr2 O18 U3 130.2(8) . 2_557
Cr4 O19 U1 133.4(8) . .
Cr3 O20 U1 130.2(8) . 2_567
Cr2 O21 U2 149.5(9) . .
Cr5 O22 U4 133.4(8) . 2_557
Cr5 O23 U3 132.3(8) . 2_557
Cr3 O25 U2 137.1(8) . 2_567
Cr4 O28 U4 148.1(9) . 2_566

loop_
_geom_bond_atom_site_label_1
_geom_bond_atom_site_label_2
_geom_bond_distance
_geom_bond_site_symmetry_2
U1 O3 1.768(14) .
U1 O5 1.805(15) .
U1 O17 2.296(14) .
U1 O16 2.342(15) .
U1 O20 2.368(15) 2_567
U1 O19 2.371(16) .
U1 O9 2.395(15) 2_566
U1 Cr1 3.301(4) .
U2 O4 1.777(16) .
U2 O1 1.804(14) .
U2 O16 2.301(14) .
U2 O13 2.314(14) .
U2 O21 2.385(16) .
U2 O25 2.387(15) 2_567
U2 O15 2.412(15) .
U2 Cr1 3.278(4) .
U3 O7 1.754(14) .
U3 O8 1.765(14) .
U3 O13 2.322(14) .
U3 O10 2.343(15) .
U3 O23 2.371(15) 2_557
U3 O18 2.380(16) 2_557
U3 O11 2.385(14) .
U3 Cr1 3.318(4) .
U4 O6 1.775(16) .
U4 O2 1.785(15) .
U4 O17 2.296(14) .
U4 O10 2.312(14) .
U4 O22 2.356(16) 2_557
U4 O28 2.361(17) 2_566
U4 O12 2.413(14) 1_554
U4 Cr1 3.285(3) .
Cr1 O14 1.560(15) .
Cr1 O16 1.830(15) .
Cr1 O10 1.833(15) .
Cr1 O13 1.875(15) .
Cr1 O17 1.880(15) .
Cr2 O26 1.606(16) .
Cr2 O21 1.621(16) .
Cr2 O11 1.663(14) .
Cr2 O18 1.665(16) .
Cr3 O27 1.573(18) .
Cr3 O15 1.643(15) .
Cr3 O20 1.652(15) .
Cr3 O25 1.658(15) .
Cr4 O29 1.600(17) .
Cr4 O28 1.644(18) .
Cr4 O19 1.648(15) .
Cr4 O9 1.664(15) .
Cr5 O24 1.590(17) .
Cr5 O12 1.638(15) .
Cr5 O23 1.648(15) .
Cr5 O22 1.681(17) .
O9 U1 2.395(15) 2_566
O12 U4 2.413(14) 1_556
O18 U3 2.380(16) 2_557
O20 U1 2.368(15) 2_567
O22 U4 2.356(16) 2_557
O23 U3 2.371(15) 2_557
O25 U2 2.387(15) 2_567
O28 U4 2.361(17) 2_566
